data_4309530
loop_
_publ_author_name
'Brandon L. Dietrich'
'Jonathan Egbert'
'Aimee M. Morris'
'Mark Wicholas'
'Oren P. Anderson'
'Susie M. Miller'

_publ_section_title
;
Cd(II), Zn(II), and Pd(II) Complexes of an Isoindoline Pincer Ligand:
Consequences of Steric Crowding
;
_journal_name_full 'Inorganic Chemistry'
_journal_page_first 6476
_journal_page_last 6481
_journal_paper_doi 10.1021/ic0506916
_journal_volume 44
_journal_year 2005
_chemical_formula_sum 'C28 H20 N6 O2 Zn'
_chemical_formula_weight 537.87
_chemical_name_systematic
; 
 ? 
;
_space_group_IT_number 14
_symmetry_cell_setting monoclinic
_symmetry_space_group_name_Hall '-P 2ybc'
_symmetry_space_group_name_H-M 'P 1 21/c 1'
_atom_sites_solution_hydrogens geom
_atom_sites_solution_primary direct
_atom_sites_solution_secondary difmap
_audit_creation_method SHELXL-97
_cell_angle_alpha 90.00
_cell_angle_beta 116.096(3)
_cell_angle_gamma 90.00
_cell_formula_units_Z 4
_cell_length_a 13.969(2)
_cell_length_b 12.547(2)
_cell_length_c 15.301(3)
_cell_measurement_reflns_used 973
_cell_measurement_temperature 273(2)
_cell_measurement_theta_max 23.24
_cell_measurement_theta_min 3.30
_cell_volume 2408.4(7)
_computing_cell_refinement 'Bruker SMART'
_computing_data_collection 'Bruker SMART'
_computing_data_reduction 'Bruker SAINT'
_computing_molecular_graphics 'Bruker SHELXTL'
_computing_publication_material 'Bruker SHELXTL'
_computing_structure_refinement 'SHELXL-97 (Sheldrick, 1997)'
_computing_structure_solution 'SHELXS-97 (Sheldrick, 1990)'
_diffrn_ambient_temperature 273(2)
_diffrn_measured_fraction_theta_full 0.995
_diffrn_measured_fraction_theta_max 0.995
_diffrn_measurement_device_type 'CCD area detector'
_diffrn_measurement_method 'phi and omega scans'
_diffrn_radiation_monochromator graphite
_diffrn_radiation_source 'fine-focus sealed tube'
_diffrn_radiation_type MoK\a
_diffrn_radiation_wavelength 0.71073
_diffrn_reflns_av_R_equivalents 0.0567
_diffrn_reflns_av_sigmaI/netI 0.0438
_diffrn_reflns_limit_h_max 15
_diffrn_reflns_limit_h_min -15
_diffrn_reflns_limit_k_max 13
_diffrn_reflns_limit_k_min -13
_diffrn_reflns_limit_l_max 17
_diffrn_reflns_limit_l_min -16
_diffrn_reflns_number 15131
_diffrn_reflns_theta_full 23.29
_diffrn_reflns_theta_max 23.29
_diffrn_reflns_theta_min 3.25
_exptl_absorpt_coefficient_mu 1.059
_exptl_absorpt_correction_type none
_exptl_crystal_colour clear
_exptl_crystal_density_diffrn 1.483
_exptl_crystal_density_meas 0
_exptl_crystal_density_method 'not measured'
_exptl_crystal_description rods
_exptl_crystal_F_000 1104
_exptl_crystal_size_max 0.40
_exptl_crystal_size_mid 0.25
_exptl_crystal_size_min 0.25
_refine_diff_density_max 0.798
_refine_diff_density_min -0.830
_refine_diff_density_rms 0.194
_refine_ls_extinction_coef 0.0225(15)
_refine_ls_extinction_expression Fc^*^=kFc[1+0.001xFc^2^\l^3^/sin(2\q)]^-1/4^
_refine_ls_extinction_method SHELXL
_refine_ls_goodness_of_fit_ref 0.936
_refine_ls_hydrogen_treatment mixed
_refine_ls_matrix_type full
_refine_ls_number_parameters 335
_refine_ls_number_reflns 3454
_refine_ls_number_restraints 0
_refine_ls_restrained_S_all 0.936
_refine_ls_R_factor_all 0.0516
_refine_ls_R_factor_gt 0.0440
_refine_ls_shift/su_max 0.128
_refine_ls_shift/su_mean 0.005
_refine_ls_structure_factor_coef Fsqd
_refine_ls_weighting_details 'calc w=1/[\s^2^(Fo^2^)+(0.0671P)^2^+4.3466P] where P=(Fo^2^+2Fc^2^)/3'
_refine_ls_weighting_scheme calc
_refine_ls_wR_factor_gt 0.1066
_refine_ls_wR_factor_ref 0.1123
_reflns_number_gt 3005
_reflns_number_total 3454
_reflns_threshold_expression >2sigma(I)
_cod_data_source_file ic0506916si20050503_013041.cif
_cod_data_source_block mw101m
_cod_depositor_comments
;
The following automatic conversions were performed:
'_symmetry_cell_setting' value 'Monoclinic' changed to 'monoclinic'
according to '/home/saulius/struct/CIF-dictionaries/cif_core.dic'
dictionary named 'cif_core.dic' version 2.4.1 from 2010-06-29.

Automatic conversion script
Id: cif_fix_enum 1527 2010-12-29 10:47:43Z saulius 
;
_cod_database_code 4309530

loop_
_symmetry_equiv_pos_as_xyz
'x, y, z'
'-x, y+1/2, -z+1/2'
'-x, -y, -z'
'x, -y-1/2, z-1/2'

loop_
_atom_site_label
_atom_site_type_symbol
_atom_site_fract_x
_atom_site_fract_y
_atom_site_fract_z
_atom_site_U_iso_or_equiv
_atom_site_adp_type
_atom_site_occupancy
_atom_site_symmetry_multiplicity
_atom_site_calc_flag
_atom_site_refinement_flags
_atom_site_disorder_assembly
_atom_site_disorder_group
Zn1 Zn 0.28315(3) 0.84203(3) 0.59105(3) 0.0222(2) Uani 1 1 d . . .
O1 O 0.2177(2) 0.8640(2) 0.35725(19) 0.0364(6) Uani 1 1 d . . .
O2 O 0.0948(2) 0.65747(19) 0.5457(2) 0.0419(7) Uani 1 1 d . . .
N1 N 0.2519(2) 0.9222(2) 0.6924(2) 0.0246(7) Uani 1 1 d . . .
N2 N 0.1927(2) 0.9328(2) 0.4851(2) 0.0229(6) Uani 1 1 d . . .
N3 N 0.1359(2) 1.0536(2) 0.5761(2) 0.0250(7) Uani 1 1 d . . .
N4 N 0.4436(2) 0.8438(2) 0.6221(2) 0.0255(7) Uani 1 1 d . . .
N5 N 0.2721(2) 0.6882(2) 0.5859(2) 0.0241(7) Uani 1 1 d . . .
N6 N 0.4555(2) 0.6494(2) 0.6230(2) 0.0298(7) Uani 1 1 d . . .
C1 C 0.2968(3) 0.8873(3) 0.7862(3) 0.0292(8) Uani 1 1 d . . .
C2 C 0.2800(3) 0.9384(3) 0.8566(3) 0.0410(10) Uani 1 1 d . . .
H2A H 0.3121 0.9133 0.9203 0.049 Uiso 1 1 calc R . .
C3 C 0.2152(3) 1.0276(3) 0.8338(3) 0.0424(10) Uani 1 1 d . . .
H3B H 0.2036 1.0630 0.8817 0.051 Uiso 1 1 calc R . .
C4 C 0.1685(3) 1.0628(3) 0.7393(3) 0.0316(9) Uani 1 1 d . . .
H4A H 0.1242 1.1222 0.7224 0.038 Uiso 1 1 calc R . .
C5 C 0.1873(3) 1.0095(3) 0.6685(3) 0.0258(8) Uani 1 1 d . . .
C6 C 0.1388(3) 1.0185(3) 0.4982(2) 0.0234(8) Uani 1 1 d . . .
C7 C 0.0816(3) 1.0730(3) 0.4029(2) 0.0243(8) Uani 1 1 d . . .
C8 C 0.0169(3) 1.1631(3) 0.3768(3) 0.0346(9) Uani 1 1 d . . .
H8A H 0.0010 1.1998 0.4216 0.042 Uiso 1 1 calc R . .
C9 C -0.0226(3) 1.1953(3) 0.2808(3) 0.0430(10) Uani 1 1 d . . .
H9A H -0.0659 1.2553 0.2605 0.052 Uiso 1 1 calc R . .
C10 C 0.0008(3) 1.1405(3) 0.2141(3) 0.0441(11) Uani 1 1 d . . .
H10A H -0.0265 1.1651 0.1504 0.053 Uiso 1 1 calc R . .
C11 C 0.0633(3) 1.0504(3) 0.2397(3) 0.0372(9) Uani 1 1 d . . .
H11A H 0.0778 1.0128 0.1945 0.045 Uiso 1 1 calc R . .
C12 C 0.1040(3) 1.0180(3) 0.3361(2) 0.0259(8) Uani 1 1 d . . .
C13 C 0.1765(3) 0.9287(3) 0.3891(2) 0.0244(8) Uani 1 1 d . . .
C14 C 0.3633(3) 0.7887(3) 0.8091(3) 0.0357(9) Uani 1 1 d . . .
H14A H 0.3664 0.7635 0.7512 0.054 Uiso 1 1 calc R . .
H14B H 0.3321 0.7348 0.8331 0.054 Uiso 1 1 calc R . .
H14C H 0.4340 0.8044 0.8577 0.054 Uiso 1 1 calc R . .
C15 C 0.4953(3) 0.9379(3) 0.6297(3) 0.0324(9) Uani 1 1 d . . .
C16 C 0.5981(3) 0.9415(3) 0.6392(3) 0.0477(11) Uani 1 1 d . . .
H16A H 0.6317 1.0066 0.6438 0.057 Uiso 1 1 calc R . .
C17 C 0.6507(4) 0.8476(4) 0.6419(4) 0.0579(14) Uani 1 1 d . . .
H17A H 0.7200 0.8488 0.6480 0.069 Uiso 1 1 calc R . .
C18 C 0.6000(3) 0.7527(3) 0.6355(4) 0.0466(11) Uani 1 1 d . . .
H18A H 0.6349 0.6890 0.6372 0.056 Uiso 1 1 calc R . .
C19 C 0.4965(3) 0.7511(3) 0.6264(3) 0.0293(8) Uani 1 1 d . . .
C20 C 0.3591(3) 0.6249(3) 0.6056(2) 0.0236(8) Uani 1 1 d . . .
C21 C 0.3263(3) 0.5120(3) 0.6000(3) 0.0257(8) Uani 1 1 d . . .
C22 C 0.3831(3) 0.4190(3) 0.6118(3) 0.0435(11) Uani 1 1 d . . .
H22A H 0.4553 0.4199 0.6272 0.052 Uiso 1 1 calc R . .
C23 C 0.3278(4) 0.3237(3) 0.5998(4) 0.0519(12) Uani 1 1 d . . .
H23A H 0.3642 0.2596 0.6083 0.062 Uiso 1 1 calc R . .
C24 C 0.2204(4) 0.3219(3) 0.5756(3) 0.0415(10) Uani 1 1 d . . .
H24A H 0.1860 0.2569 0.5687 0.050 Uiso 1 1 calc R . .
C25 C 0.1629(3) 0.4158(3) 0.5612(3) 0.0318(9) Uani 1 1 d . . .
H25A H 0.0900 0.4151 0.5430 0.038 Uiso 1 1 calc R . .
C26 C 0.2185(3) 0.5107(3) 0.5751(2) 0.0229(8) Uani 1 1 d . . .
C27 C 0.1838(3) 0.6243(3) 0.5663(2) 0.0254(8) Uani 1 1 d . . .
C28 C 0.4380(3) 1.0379(3) 0.6288(3) 0.0411(10) Uani 1 1 d . . .
H28A H 0.3682 1.0211 0.6223 0.062 Uiso 1 1 calc R . .
H28B H 0.4319 1.0815 0.5750 0.062 Uiso 1 1 calc R . .
H28C H 0.4770 1.0759 0.6886 0.062 Uiso 1 1 calc R . .

loop_
_atom_site_aniso_label
_atom_site_aniso_U_11
_atom_site_aniso_U_22
_atom_site_aniso_U_33
_atom_site_aniso_U_23
_atom_site_aniso_U_13
_atom_site_aniso_U_12
Zn1 0.0214(3) 0.0160(3) 0.0271(3) -0.00089(15) 0.00871(19) 0.00059(15)
O1 0.0363(15) 0.0379(15) 0.0376(15) -0.0094(12) 0.0187(13) 0.0038(12)
O2 0.0255(15) 0.0293(15) 0.072(2) -0.0118(13) 0.0222(14) -0.0029(11)
N1 0.0243(15) 0.0239(15) 0.0251(16) -0.0012(12) 0.0103(13) -0.0056(12)
N2 0.0251(15) 0.0167(14) 0.0261(16) -0.0013(12) 0.0104(12) 0.0030(12)
N3 0.0276(16) 0.0215(15) 0.0259(16) -0.0016(13) 0.0119(13) 0.0027(12)
N4 0.0231(15) 0.0248(16) 0.0268(16) -0.0002(12) 0.0093(13) -0.0035(12)
N5 0.0213(15) 0.0164(14) 0.0322(17) -0.0002(12) 0.0097(13) -0.0008(12)
N6 0.0214(16) 0.0221(16) 0.0418(19) 0.0002(13) 0.0100(14) 0.0001(12)
C1 0.0260(19) 0.034(2) 0.026(2) 0.0030(16) 0.0099(16) -0.0076(16)
C2 0.051(3) 0.046(2) 0.026(2) 0.0039(18) 0.0168(19) -0.002(2)
C3 0.052(3) 0.050(3) 0.034(2) -0.010(2) 0.026(2) -0.009(2)
C4 0.036(2) 0.028(2) 0.038(2) -0.0084(17) 0.0222(18) -0.0041(16)
C5 0.0257(18) 0.0214(18) 0.032(2) -0.0032(15) 0.0140(16) -0.0044(15)
C6 0.0225(18) 0.0170(17) 0.030(2) -0.0021(15) 0.0113(15) -0.0031(14)
C7 0.0226(18) 0.0202(17) 0.0276(19) 0.0010(15) 0.0088(15) -0.0020(14)
C8 0.031(2) 0.029(2) 0.039(2) 0.0037(17) 0.0106(18) 0.0051(16)
C9 0.036(2) 0.032(2) 0.048(3) 0.016(2) 0.007(2) 0.0076(18)
C10 0.038(2) 0.051(3) 0.032(2) 0.016(2) 0.0047(19) -0.002(2)
C11 0.034(2) 0.048(2) 0.028(2) 0.0009(18) 0.0116(17) -0.0067(19)
C12 0.0224(18) 0.0282(19) 0.0258(19) -0.0001(15) 0.0094(15) -0.0040(15)
C13 0.0212(17) 0.0245(19) 0.0274(19) -0.0044(15) 0.0106(15) -0.0049(15)
C14 0.035(2) 0.039(2) 0.032(2) 0.0093(17) 0.0134(17) -0.0011(18)
C15 0.033(2) 0.028(2) 0.034(2) -0.0007(16) 0.0126(17) -0.0049(17)
C16 0.037(2) 0.039(2) 0.074(3) -0.003(2) 0.030(2) -0.014(2)
C17 0.030(2) 0.053(3) 0.098(4) -0.006(3) 0.036(3) -0.007(2)
C18 0.028(2) 0.036(2) 0.080(3) -0.003(2) 0.027(2) -0.0012(18)
C19 0.0234(19) 0.027(2) 0.035(2) -0.0007(16) 0.0100(16) -0.0006(15)
C20 0.0236(19) 0.0211(18) 0.0237(18) 0.0008(14) 0.0083(15) 0.0021(15)
C21 0.0266(18) 0.0172(18) 0.0289(19) -0.0004(14) 0.0082(15) 0.0004(15)
C22 0.034(2) 0.026(2) 0.063(3) -0.0013(19) 0.014(2) 0.0055(17)
C23 0.051(3) 0.018(2) 0.079(3) 0.002(2) 0.021(2) 0.0072(19)
C24 0.056(3) 0.0155(19) 0.052(3) -0.0041(18) 0.023(2) -0.0088(18)
C25 0.036(2) 0.028(2) 0.034(2) -0.0042(16) 0.0168(17) -0.0080(17)
C26 0.0265(19) 0.0196(18) 0.0233(18) -0.0016(14) 0.0116(15) -0.0017(15)
C27 0.022(2) 0.0269(19) 0.0263(19) -0.0047(15) 0.0100(15) -0.0018(16)
C28 0.041(2) 0.024(2) 0.057(3) -0.0037(19) 0.021(2) -0.0094(18)

loop_
_atom_type_symbol
_atom_type_description
_atom_type_scat_dispersion_real
_atom_type_scat_dispersion_imag
_atom_type_scat_source
C C 0.0033 0.0016 'International Tables Vol C Tables 4.2.6.8 and 6.1.1.4'
H H 0.0000 0.0000 'International Tables Vol C Tables 4.2.6.8 and 6.1.1.4'
N N 0.0061 0.0033 'International Tables Vol C Tables 4.2.6.8 and 6.1.1.4'
O O 0.0106 0.0060 'International Tables Vol C Tables 4.2.6.8 and 6.1.1.4'
Zn Zn 0.2839 1.4301 'International Tables Vol C Tables 4.2.6.8 and 6.1.1.4'

loop_
_geom_angle_atom_site_label_1
_geom_angle_atom_site_label_2
_geom_angle_atom_site_label_3
_geom_angle
_geom_angle_site_symmetry_1
_geom_angle_site_symmetry_3
_geom_angle_publ_flag
N2 Zn1 N5 122.95(12) . . ?
N2 Zn1 N1 93.86(11) . . ?
N5 Zn1 N1 118.69(11) . . ?
N2 Zn1 N4 115.33(11) . . ?
N5 Zn1 N4 94.52(11) . . ?
N1 Zn1 N4 112.93(11) . . ?
C5 N1 C1 119.1(3) . . ?
C5 N1 Zn1 121.8(2) . . ?
C1 N1 Zn1 119.1(2) . . ?
C6 N2 C13 109.8(3) . . ?
C6 N2 Zn1 122.5(2) . . ?
C13 N2 Zn1 127.6(2) . . ?
C6 N3 C5 126.4(3) . . ?
C15 N4 C19 118.6(3) . . ?
C15 N4 Zn1 120.5(2) . . ?
C19 N4 Zn1 120.6(2) . . ?
C20 N5 C27 109.2(3) . . ?
C20 N5 Zn1 121.5(2) . . ?
C27 N5 Zn1 129.2(2) . . ?
C20 N6 C19 127.0(3) . . ?
C2 C1 N1 121.5(4) . . ?
C2 C1 C14 120.8(3) . . ?
N1 C1 C14 117.7(3) . . ?
C1 C2 C3 120.2(4) . . ?
C4 C3 C2 118.7(4) . . ?
C3 C4 C5 120.1(4) . . ?
N1 C5 N3 125.4(3) . . ?
N1 C5 C4 120.4(3) . . ?
N3 C5 C4 114.2(3) . . ?
N3 C6 N2 130.0(3) . . ?
N3 C6 C7 121.9(3) . . ?
N2 C6 C7 108.0(3) . . ?
C12 C7 C8 121.6(3) . . ?
C12 C7 C6 107.3(3) . . ?
C8 C7 C6 131.1(3) . . ?
C9 C8 C7 116.6(4) . . ?
C8 C9 C10 121.7(4) . . ?
C11 C10 C9 121.6(4) . . ?
C10 C11 C12 117.1(4) . . ?
C7 C12 C11 121.4(3) . . ?
C7 C12 C13 107.1(3) . . ?
C11 C12 C13 131.4(3) . . ?
O1 C13 N2 124.4(3) . . ?
O1 C13 C12 127.9(3) . . ?
N2 C13 C12 107.7(3) . . ?
N4 C15 C16 121.7(4) . . ?
N4 C15 C28 118.0(3) . . ?
C16 C15 C28 120.4(3) . . ?
C15 C16 C17 119.5(4) . . ?
C18 C17 C16 119.3(4) . . ?
C17 C18 C19 120.2(4) . . ?
N4 C19 N6 125.1(3) . . ?
N4 C19 C18 120.7(3) . . ?
N6 C19 C18 114.2(3) . . ?
N6 C20 N5 130.6(3) . . ?
N6 C20 C21 120.6(3) . . ?
N5 C20 C21 108.7(3) . . ?
C22 C21 C26 121.5(3) . . ?
C22 C21 C20 131.1(3) . . ?
C26 C21 C20 107.4(3) . . ?
C21 C22 C23 117.2(4) . . ?
C24 C23 C22 121.7(4) . . ?
C23 C24 C25 121.0(3) . . ?
C24 C25 C26 117.3(4) . . ?
C21 C26 C25 121.4(3) . . ?
C21 C26 C27 106.6(3) . . ?
C25 C26 C27 131.9(3) . . ?
O2 C27 N5 124.7(3) . . ?
O2 C27 C26 127.3(3) . . ?
N5 C27 C26 108.0(3) . . ?

loop_
_geom_bond_atom_site_label_1
_geom_bond_atom_site_label_2
_geom_bond_distance
_geom_bond_site_symmetry_2
_geom_bond_publ_flag
Zn1 N2 1.928(3) . ?
Zn1 N5 1.935(3) . ?
Zn1 N1 2.051(3) . ?
Zn1 N4 2.076(3) . ?
O1 C13 1.214(4) . ?
O2 C27 1.214(4) . ?
N1 C5 1.363(4) . ?
N1 C1 1.361(4) . ?
N2 C6 1.377(4) . ?
N2 C13 1.386(4) . ?
N3 C6 1.288(4) . ?
N3 C5 1.388(4) . ?
N4 C15 1.362(5) . ?
N4 C19 1.364(4) . ?
N5 C20 1.370(4) . ?
N5 C27 1.389(4) . ?
N6 C20 1.290(4) . ?
N6 C19 1.391(4) . ?
C1 C2 1.360(5) . ?
C1 C14 1.493(5) . ?
C2 C3 1.384(6) . ?
C3 C4 1.372(6) . ?
C4 C5 1.393(5) . ?
C6 C7 1.486(5) . ?
C7 C12 1.379(5) . ?
C7 C8 1.392(5) . ?
C8 C9 1.383(6) . ?
C9 C10 1.383(6) . ?
C10 C11 1.377(6) . ?
C11 C12 1.387(5) . ?
C12 C13 1.488(5) . ?
C15 C16 1.379(5) . ?
C15 C28 1.484(5) . ?
C16 C17 1.380(6) . ?
C17 C18 1.366(6) . ?
C18 C19 1.391(5) . ?
C20 C21 1.480(5) . ?
C21 C22 1.377(5) . ?
C21 C26 1.381(5) . ?
C22 C23 1.390(6) . ?
C23 C24 1.378(7) . ?
C24 C25 1.388(5) . ?
C25 C26 1.386(5) . ?
C26 C27 1.492(5) . ?
